data_7045175
loop_
_publ_author_name
'Tirfoin, R\'emi'
'Gilbert, Jessica'
'Kelly, Michael J.'
'Aldridge, Simon'

_publ_section_title
;
 Frustrated Lewis pairs incorporating the bifunctional Lewis acid
 1,1'-fc{B(C<sub>6</sub>F<sub>5</sub>)<sub>2</sub>}<sub>2</sub>:
 reactivity towards small molecules.
;
_journal_issue 5
_journal_name_full 'Dalton transactions (Cambridge, England : 2003)'
_journal_page_first 1588
_journal_page_last 1598
_journal_paper_doi 10.1039/c7dt04136e
_journal_volume 47
_journal_year 2018
_chemical_formula_moiety 'C43 H23 B2 F20 Fe1 N2'
_chemical_formula_sum 'C43 H23 B2 F20 Fe N2'
_chemical_formula_weight 1025.10
_space_group_IT_number 2
_space_group_name_Hall '-P 1'
_space_group_name_H-M_alt 'P -1'
_symmetry_cell_setting triclinic
_symmetry_space_group_name_Hall '-P 1'
_symmetry_space_group_name_H-M 'P -1'
_atom_sites_solution_hydrogens difmap
_atom_sites_solution_primary other
_audit_creation_date 13-11-03
_audit_creation_method CRYSTALS_ver_14.40
_audit_update_record
;
2017-09-27 deposited with the CCDC.
2017-12-29 downloaded from the CCDC.
;
_cell_angle_alpha 94.087(2)
_cell_angle_beta 93.027(3)
_cell_angle_gamma 100.949(2)
_cell_formula_units_Z 2
_cell_length_a 10.4515(3)
_cell_length_b 13.5721(3)
_cell_length_c 14.2616(4)
_cell_measurement_reflns_used 20958
_cell_measurement_temperature 150
_cell_measurement_theta_max 76
_cell_measurement_theta_min 3
_cell_volume 1976.56(9)
_computing_cell_refinement 'CrysAlis, (Oxford Diffraction, 2002)'
_computing_data_collection 'SuperNova, (Oxford Diffraction, 2010)'
_computing_data_reduction 'CrysAlis, (Oxford Diffraction, 2002)'
_computing_molecular_graphics 'CAMERON (Watkin et al., 1996)'
_computing_publication_material 'CRYSTALS (Betteridge et al., 2003)'
_computing_structure_refinement 'CRYSTALS (Betteridge et al., 2003)'
_computing_structure_solution 'Superflip (Palatinus & Chapuis, 2007)'
_diffrn_ambient_temperature 150
_diffrn_measured_fraction_theta_full 0.997
_diffrn_measured_fraction_theta_max 0.989
_diffrn_measurement_device Area
_diffrn_measurement_device_type 'Oxford Diffraction SuperNova'
_diffrn_measurement_method \w
_diffrn_radiation_monochromator graphite
_diffrn_radiation_type 'Cu K\a'
_diffrn_radiation_wavelength 1.54180
_diffrn_reflns_av_R_equivalents 0.021
_diffrn_reflns_limit_h_max 13
_diffrn_reflns_limit_h_min -13
_diffrn_reflns_limit_k_max 17
_diffrn_reflns_limit_k_min -16
_diffrn_reflns_limit_l_max 17
_diffrn_reflns_limit_l_min -17
_diffrn_reflns_number 41166
_diffrn_reflns_theta_full 73.973
_diffrn_reflns_theta_max 76.261
_diffrn_reflns_theta_min 3.328
_diffrn_standards_number 0
_exptl_absorpt_coefficient_mu 4.277
_exptl_absorpt_correction_T_max 0.57
_exptl_absorpt_correction_T_min 0.49
_exptl_absorpt_correction_type multi-scan
_exptl_absorpt_process_details 'CrysAlis, (Oxford Diffraction, 2002)'
_exptl_crystal_colour orange
_exptl_crystal_density_diffrn 1.722
_exptl_crystal_density_method 'not measured'
_exptl_crystal_description block
_exptl_crystal_F_000 1022
_exptl_crystal_size_max 0.180
_exptl_crystal_size_mid 0.160
_exptl_crystal_size_min 0.130
_refine_diff_density_max 0.32
_refine_diff_density_min -0.34
_refine_ls_extinction_method None
_refine_ls_goodness_of_fit_ref 0.9856
_refine_ls_hydrogen_treatment mixed
_refine_ls_matrix_type full
_refine_ls_number_parameters 692
_refine_ls_number_reflns 8158
_refine_ls_number_restraints 216
_refine_ls_R_factor_all 0.0270
_refine_ls_R_factor_gt 0.0259
_refine_ls_shift/su_max 0.0006354
_refine_ls_shift/su_mean 0.0000507
_refine_ls_structure_factor_coef Fsqd
_refine_ls_weighting_details
;
 Method= Modified Sheldrick 
 w=1/[\s^2^(F^2^) + ( 0.03P)^2^ + 0.82P] 
 ,where P=(max(Fo^2^,0) + 2Fc^2^)/3 
;
_refine_ls_weighting_scheme calc
_refine_ls_wR_factor_all 0.0664
_refine_ls_wR_factor_gt 0.0656
_refine_ls_wR_factor_ref 0.0664
_reflns_limit_h_max 13
_reflns_limit_h_min -13
_reflns_limit_k_max 17
_reflns_limit_k_min -17
_reflns_limit_l_max 17
_reflns_limit_l_min 0
_reflns_number_gt 7864
_reflns_number_total 8188
_reflns_threshold_expression I>2.0\s(I)
_oxford_diffrn_Wilson_B_factor 2.26
_oxford_diffrn_Wilson_scale 0.05
_oxford_refine_ls_r_factor_ref 0.0270
_oxford_refine_ls_scale 4.69(4)
_oxford_reflns_number_all 8158
_oxford_reflns_threshold_expression_ref I>0.0\s(I)
_oxford_structure_analysis_title '126pwrt13 in P -1 '
_cod_data_source_file c7dt04136e1.cif
_cod_data_source_block 126PWRT13
_cod_depositor_comments
;
The following automatic conversions were performed:

'_atom_sites_solution_primary' value 'Other' changed to 'other'
according to
/home/data/users/saulius/crontab/automatic-downloads/rss-feeds/RSC/lib/dictionaries/cif_core.dic
dictionary named 'cif_core.dic' version 2.4.2 from 2011-04-26.

Automatic conversion script
Id: cif_fix_values 4973 2017-02-22 13:04:09Z antanas 

 Adding full bibliography for 7045173--7045177.cif.
;
_cod_original_sg_symbol_H-M 'P -1 '
_cod_original_formula_sum 'C43 H23 B2 F20 Fe1 N2'
_cod_database_code 7045175

loop_
_symmetry_equiv_pos_as_xyz
x,y,z
-x,-y,-z

loop_
_atom_site_label
_atom_site_type_symbol
_atom_site_fract_x
_atom_site_fract_y
_atom_site_fract_z
_atom_site_U_iso_or_equiv
_atom_site_occupancy
_atom_site_adp_type
_atom_site_refinement_flags_posn
_atom_site_refinement_flags_occupancy
_atom_site_disorder_assembly
_atom_site_disorder_group
Fe1 Fe 0.391504(19) 0.741929(15) 0.075060(14) 0.0213 1.0000 Uani . . . .
C2 C 0.36435(15) 0.85008(12) 0.17571(11) 0.0333 1.0000 Uani . . . .
C3 C 0.38716(14) 0.89289(11) 0.08896(11) 0.0303 1.0000 Uani . . . .
C4 C 0.51270(13) 0.87821(10) 0.06254(10) 0.0244 1.0000 Uani . . . .
C5 C 0.56981(13) 0.82663(10) 0.13336(9) 0.0230 1.0000 Uani . . . .
C6 C 0.47558(14) 0.80998(11) 0.20304(10) 0.0282 1.0000 Uani . . . .
B7 B 0.70910(15) 0.79387(11) 0.13864(10) 0.0221 1.0000 Uani . . . .
N8 N 0.68011(13) 0.67968(9) 0.17057(10) 0.0277 1.0000 Uani . . . .
C9 C 0.81797(13) 0.85767(10) 0.21944(9) 0.0224 1.0000 Uani . . . .
C10 C 0.92848(13) 0.82074(10) 0.24664(10) 0.0253 1.0000 Uani . . . .
F11 F 0.94671(9) 0.73220(6) 0.20372(7) 0.0350 1.0000 Uani . . . .
C12 C 1.02243(13) 0.86697(11) 0.31523(10) 0.0282 1.0000 Uani . . . .
F13 F 1.12345(9) 0.82379(7) 0.33987(7) 0.0391 1.0000 Uani . . . .
C14 C 1.01135(14) 0.95825(11) 0.35972(10) 0.0280 1.0000 Uani . . . .
F15 F 1.10078(9) 1.00473(7) 0.42713(6) 0.0372 1.0000 Uani . . . .
C16 C 0.90662(14) 1.00087(10) 0.33362(10) 0.0269 1.0000 Uani . . . .
C17 C 0.81333(13) 0.95056(10) 0.26548(9) 0.0237 1.0000 Uani . . . .
F18 F 0.71499(8) 0.99840(6) 0.24283(6) 0.0305 1.0000 Uani . . . .
F19 F 0.89725(9) 1.09114(6) 0.37427(6) 0.0367 1.0000 Uani . . . .
C20 C 0.77931(12) 0.79846(10) 0.03855(9) 0.0227 1.0000 Uani . . . .
C21 C 0.82165(13) 0.89161(10) 0.00381(9) 0.0233 1.0000 Uani . . . .
F22 F 0.79633(8) 0.97590(6) 0.05019(6) 0.0274 1.0000 Uani . . . .
C23 C 0.89326(13) 0.90618(11) -0.07431(10) 0.0275 1.0000 Uani . . . .
F24 F 0.92837(9) 0.99849(7) -0.10402(6) 0.0359 1.0000 Uani . . . .
C25 C 0.93042(14) 0.82475(12) -0.12078(10) 0.0308 1.0000 Uani . . . .
F26 F 1.00582(9) 0.83727(8) -0.19422(7) 0.0435 1.0000 Uani . . . .
C27 C 0.88901(14) 0.73025(12) -0.09142(10) 0.0305 1.0000 Uani . . . .
C28 C 0.81424(14) 0.71902(10) -0.01429(10) 0.0264 1.0000 Uani . . . .
F29 F 0.77742(10) 0.62361(6) 0.00948(6) 0.0362 1.0000 Uani . . . .
F30 F 0.92114(10) 0.64994(8) -0.13810(7) 0.0431 1.0000 Uani . . . .
C31 C 0.41519(14) 0.61509(10) -0.00581(9) 0.0243 1.0000 Uani . . . .
C32 C 0.32735(13) 0.66494(10) -0.05640(9) 0.0228 1.0000 Uani . . . .
C33 C 0.22111(14) 0.66868(11) 0.00289(10) 0.0283 1.0000 Uani . . . .
C34 C 0.24226(15) 0.62182(12) 0.08662(10) 0.0331 1.0000 Uani . . . .
C35 C 0.36247(15) 0.58845(10) 0.08146(10) 0.0304 1.0000 Uani . . . .
B36 B 0.33578(15) 0.70566(11) -0.15891(11) 0.0222 1.0000 Uani . . . .
N37 N 0.30331(13) 0.81815(9) -0.14499(9) 0.0272 1.0000 Uani . . . .
C38 C 0.22168(13) 0.64477(10) -0.23765(9) 0.0228 1.0000 Uani . . . .
C39 C 0.13675(14) 0.55434(10) -0.22844(9) 0.0242 1.0000 Uani . . . .
F40 F 0.15099(9) 0.50112(6) -0.15331(6) 0.0327 1.0000 Uani . . . .
C41 C 0.03393(13) 0.51289(10) -0.29319(10) 0.0258 1.0000 Uani . . . .
F42 F -0.04712(9) 0.42706(7) -0.27868(6) 0.0367 1.0000 Uani . . . .
C43 C 0.01348(14) 0.56015(11) -0.37334(10) 0.0271 1.0000 Uani . . . .
F44 F -0.08771(9) 0.52151(7) -0.43498(6) 0.0360 1.0000 Uani . . . .
C45 C 0.09850(15) 0.64751(11) -0.38899(10) 0.0287 1.0000 Uani . . . .
C46 C 0.19859(14) 0.68645(10) -0.32197(10) 0.0259 1.0000 Uani . . . .
F47 F 0.27903(9) 0.77280(6) -0.34069(6) 0.0342 1.0000 Uani . . . .
F48 F 0.08227(10) 0.69393(7) -0.46740(6) 0.0414 1.0000 Uani . . . .
C49 C 0.47850(13) 0.71165(10) -0.20276(9) 0.0229 1.0000 Uani . . . .
C50 C 0.56469(14) 0.79769(10) -0.22229(10) 0.0256 1.0000 Uani . . . .
F51 F 0.53965(9) 0.89018(6) -0.19745(6) 0.0334 1.0000 Uani . . . .
C52 C 0.67872(14) 0.79722(12) -0.26730(10) 0.0302 1.0000 Uani . . . .
F53 F 0.75607(9) 0.88379(7) -0.28397(7) 0.0420 1.0000 Uani . . . .
C54 C 0.71390(14) 0.70676(13) -0.29264(10) 0.0321 1.0000 Uani . . . .
F55 F 0.82533(9) 0.70445(9) -0.33388(7) 0.0452 1.0000 Uani . . . .
C56 C 0.63453(15) 0.61870(11) -0.27254(10) 0.0298 1.0000 Uani . . . .
C57 C 0.51998(14) 0.62307(10) -0.22976(10) 0.0255 1.0000 Uani . . . .
F58 F 0.44376(8) 0.53370(6) -0.21453(6) 0.0311 1.0000 Uani . . . .
F59 F 0.67038(10) 0.53024(7) -0.29356(7) 0.0409 1.0000 Uani . . . .
C60 C 0.38047(16) 0.93728(13) 0.50690(13) 0.0401 1.0000 Uani . . . .
C61 C 0.41605(17) 0.96979(13) 0.42096(12) 0.0387 1.0000 Uani . . . .
C62 C 0.53505(17) 1.03216(14) 0.41410(11) 0.0394 1.0000 Uani . . . .
H21 H 0.2873 0.8467 0.2098 0.0397 1.0000 Uiso R . . .
H31 H 0.3274 0.9274 0.0535 0.0358 1.0000 Uiso R . . .
H41 H 0.5528 0.8989 0.0043 0.0284 1.0000 Uiso R . . .
H61 H 0.4859 0.7762 0.2601 0.0332 1.0000 Uiso R . . .
H311 H 0.4968 0.6012 -0.0281 0.0285 1.0000 Uiso R . . .
H331 H 0.1460 0.6993 -0.0130 0.0329 1.0000 Uiso R . . .
H341 H 0.1860 0.6156 0.1389 0.0388 1.0000 Uiso R . . .
H351 H 0.4025 0.5531 0.1297 0.0357 1.0000 Uiso R . . .
H601 H 0.2998 0.8935 0.5130 0.0479 1.0000 Uiso R . . .
H611 H 0.3580 0.9499 0.3669 0.0460 1.0000 Uiso R . . .
H621 H 0.5584 1.0539 0.3551 0.0474 1.0000 Uiso R . . .
H83 H 0.6619(19) 0.6800(14) 0.2309(15) 0.038(5) 1.0000 Uiso . . . .
H82 H 0.746(2) 0.6431(16) 0.1661(14) 0.045(5) 1.0000 Uiso . . . .
H81 H 0.613(2) 0.6446(15) 0.1386(15) 0.041(5) 1.0000 Uiso . . . .
H371 H 0.311(2) 0.8545(17) -0.1941(17) 0.052(6) 1.0000 Uiso . . . .
H373 H 0.221(2) 0.8132(17) -0.1288(16) 0.056(6) 1.0000 Uiso . . . .
H372 H 0.357(2) 0.8560(16) -0.0995(15) 0.044(5) 1.0000 Uiso . . . .
C640 C 0.5441(5) 0.6003(5) 0.4449(6) 0.1036 0.656(12) Uani D P 1 1
C641 C 0.5665(5) 0.6316(5) 0.4085(5) 0.0478 0.344(12) Uani D P 1 2
C650 C 0.5247(6) 0.6978(6) 0.4652(4) 0.0873 0.656(12) Uani D P 1 1
C651 C 0.5643(7) 0.7285(5) 0.4489(6) 0.0446 0.344(12) Uani D P 1 2
C660 C 0.6261(8) 0.7756(4) 0.4664(5) 0.0667 0.656(12) Uani D P 1 1
C661 C 0.6784(9) 0.7924(4) 0.4763(6) 0.0380 0.344(12) Uani D P 1 2
C670 C 0.7463(7) 0.7590(4) 0.4475(4) 0.0619 0.656(12) Uani D P 1 1
C671 C 0.7948(7) 0.7627(5) 0.4644(6) 0.0367 0.344(12) Uani D P 1 2
C680 C 0.7666(6) 0.6636(5) 0.4271(6) 0.0687 0.656(12) Uani D P 1 1
C681 C 0.7985(6) 0.6687(6) 0.4233(9) 0.0346 0.344(12) Uani D P 1 2
C630 C 0.6669(7) 0.5848(4) 0.4241(5) 0.0881 0.656(12) Uani D P 1 1
C631 C 0.6864(6) 0.6021(4) 0.3981(6) 0.0421 0.344(12) Uani D P 1 2
H6501 H 0.4412 0.7089 0.4774 0.1014 0.656(12) Uiso R P 1 1
H6511 H 0.4863 0.7512 0.4545 0.0513 0.344(12) Uiso R P 1 2
H6701 H 0.8169 0.8136 0.4489 0.0736 0.656(12) Uiso R P 1 1
H6711 H 0.8734 0.8059 0.4851 0.0459 0.344(12) Uiso R P 1 2
H6801 H 0.8510 0.6530 0.4157 0.0804 0.656(12) Uiso R P 1 1
H6811 H 0.8791 0.6511 0.4125 0.0462 0.344(12) Uiso R P 1 2
H6301 H 0.6798 0.5193 0.4080 0.1029 0.656(12) Uiso R P 1 1
H6311 H 0.6902 0.5374 0.3717 0.0513 0.344(12) Uiso R P 1 2
H6401 H 0.4755 0.5460 0.4465 0.1178 0.656(12) Uiso R P 1 1
H6411 H 0.4889 0.5880 0.3901 0.0541 0.344(12) Uiso R P 1 2
H6601 H 0.6128 0.8420 0.4811 0.0784 0.656(12) Uiso R P 1 1
H6611 H 0.6790 0.8575 0.5051 0.0483 0.344(12) Uiso R P 1 2

loop_
_atom_site_aniso_label
_atom_site_aniso_U_11
_atom_site_aniso_U_22
_atom_site_aniso_U_33
_atom_site_aniso_U_23
_atom_site_aniso_U_13
_atom_site_aniso_U_12
Fe1 0.02087(10) 0.02269(10) 0.01982(10) 0.00175(7) 0.00218(7) 0.00278(8)
C2 0.0282(7) 0.0402(8) 0.0305(7) -0.0103(6) 0.0035(6) 0.0082(6)
C3 0.0291(7) 0.0256(7) 0.0365(8) -0.0051(6) -0.0035(6) 0.0100(5)
C4 0.0247(6) 0.0190(6) 0.0285(7) 0.0012(5) -0.0014(5) 0.0031(5)
C5 0.0236(6) 0.0207(6) 0.0233(6) -0.0001(5) -0.0005(5) 0.0018(5)
C6 0.0278(7) 0.0339(7) 0.0212(6) -0.0034(5) 0.0010(5) 0.0038(6)
B7 0.0247(7) 0.0185(6) 0.0232(7) 0.0036(5) 0.0011(5) 0.0039(5)
N8 0.0287(6) 0.0221(6) 0.0319(7) 0.0071(5) 0.0002(5) 0.0028(5)
C9 0.0235(6) 0.0218(6) 0.0225(6) 0.0058(5) 0.0025(5) 0.0038(5)
C10 0.0263(7) 0.0229(6) 0.0277(7) 0.0033(5) 0.0032(5) 0.0063(5)
F11 0.0335(5) 0.0285(4) 0.0444(5) -0.0037(4) -0.0043(4) 0.0140(4)
C12 0.0223(6) 0.0333(7) 0.0300(7) 0.0082(6) 0.0007(5) 0.0063(5)
F13 0.0273(4) 0.0464(5) 0.0448(5) 0.0043(4) -0.0074(4) 0.0129(4)
C14 0.0253(7) 0.0325(7) 0.0227(6) 0.0034(5) 0.0000(5) -0.0028(5)
F15 0.0310(4) 0.0448(5) 0.0304(4) -0.0020(4) -0.0049(4) -0.0028(4)
C16 0.0325(7) 0.0224(6) 0.0249(6) 0.0017(5) 0.0059(5) 0.0024(5)
C17 0.0254(6) 0.0227(6) 0.0244(6) 0.0065(5) 0.0031(5) 0.0063(5)
F18 0.0329(4) 0.0254(4) 0.0351(4) 0.0021(3) -0.0010(3) 0.0120(3)
F19 0.0439(5) 0.0272(4) 0.0367(5) -0.0070(4) 0.0022(4) 0.0048(4)
C20 0.0204(6) 0.0230(6) 0.0245(6) 0.0018(5) -0.0018(5) 0.0045(5)
C21 0.0216(6) 0.0234(6) 0.0241(6) -0.0002(5) -0.0017(5) 0.0040(5)
F22 0.0311(4) 0.0206(4) 0.0306(4) 0.0032(3) 0.0029(3) 0.0044(3)
C23 0.0215(6) 0.0315(7) 0.0266(7) 0.0052(5) -0.0029(5) -0.0016(5)
F24 0.0345(5) 0.0360(5) 0.0334(5) 0.0105(4) 0.0027(4) -0.0059(4)
C25 0.0219(6) 0.0467(9) 0.0225(7) 0.0009(6) 0.0016(5) 0.0044(6)
F26 0.0349(5) 0.0640(6) 0.0314(5) 0.0030(4) 0.0123(4) 0.0071(4)
C27 0.0281(7) 0.0380(8) 0.0264(7) -0.0056(6) -0.0024(5) 0.0130(6)
C28 0.0272(7) 0.0234(6) 0.0284(7) 0.0009(5) -0.0028(5) 0.0064(5)
F29 0.0503(5) 0.0215(4) 0.0380(5) 0.0002(3) 0.0032(4) 0.0105(4)
F30 0.0486(6) 0.0481(6) 0.0370(5) -0.0085(4) 0.0050(4) 0.0245(5)
C31 0.0297(7) 0.0182(6) 0.0241(6) 0.0019(5) -0.0015(5) 0.0031(5)
C32 0.0239(6) 0.0211(6) 0.0221(6) 0.0006(5) -0.0002(5) 0.0020(5)
C33 0.0220(6) 0.0333(7) 0.0270(7) 0.0014(6) 0.0009(5) -0.0003(5)
C34 0.0314(7) 0.0362(8) 0.0264(7) 0.0042(6) 0.0049(6) -0.0082(6)
C35 0.0383(8) 0.0229(6) 0.0265(7) 0.0065(5) -0.0031(6) -0.0031(6)
B36 0.0244(7) 0.0188(6) 0.0241(7) 0.0033(5) 0.0011(5) 0.0054(5)
N37 0.0312(7) 0.0231(6) 0.0290(6) 0.0033(5) 0.0018(5) 0.0089(5)
C38 0.0249(6) 0.0230(6) 0.0222(6) 0.0030(5) 0.0027(5) 0.0085(5)
C39 0.0297(7) 0.0235(6) 0.0214(6) 0.0041(5) 0.0029(5) 0.0093(5)
F40 0.0434(5) 0.0253(4) 0.0277(4) 0.0095(3) -0.0038(4) 0.0014(3)
C41 0.0268(7) 0.0228(6) 0.0276(7) 0.0001(5) 0.0047(5) 0.0045(5)
F42 0.0375(5) 0.0295(4) 0.0385(5) 0.0039(4) 0.0002(4) -0.0048(4)
C43 0.0263(7) 0.0307(7) 0.0241(7) -0.0033(5) -0.0025(5) 0.0085(5)
F44 0.0328(5) 0.0409(5) 0.0314(4) -0.0035(4) -0.0086(3) 0.0050(4)
C45 0.0353(7) 0.0306(7) 0.0220(6) 0.0056(5) -0.0006(5) 0.0106(6)
C46 0.0282(7) 0.0239(6) 0.0261(7) 0.0057(5) 0.0029(5) 0.0048(5)
F47 0.0388(5) 0.0310(4) 0.0308(4) 0.0125(3) -0.0008(4) -0.0013(4)
F48 0.0532(6) 0.0420(5) 0.0276(4) 0.0120(4) -0.0097(4) 0.0057(4)
C49 0.0257(6) 0.0240(6) 0.0195(6) 0.0040(5) -0.0008(5) 0.0061(5)
C50 0.0279(7) 0.0255(6) 0.0233(6) 0.0039(5) -0.0019(5) 0.0054(5)
F51 0.0379(5) 0.0212(4) 0.0408(5) 0.0049(3) 0.0043(4) 0.0035(3)
C52 0.0250(7) 0.0358(8) 0.0277(7) 0.0083(6) -0.0011(5) -0.0010(6)
F53 0.0329(5) 0.0434(5) 0.0469(5) 0.0146(4) 0.0056(4) -0.0049(4)
C54 0.0237(7) 0.0485(9) 0.0246(7) 0.0032(6) 0.0022(5) 0.0081(6)
F55 0.0283(5) 0.0669(7) 0.0416(5) 0.0021(5) 0.0105(4) 0.0114(4)
C56 0.0320(7) 0.0350(7) 0.0246(7) -0.0015(6) -0.0010(5) 0.0145(6)
C57 0.0281(7) 0.0250(6) 0.0236(6) 0.0040(5) -0.0006(5) 0.0055(5)
F58 0.0365(5) 0.0214(4) 0.0364(5) 0.0037(3) 0.0046(4) 0.0073(3)
F59 0.0423(5) 0.0417(5) 0.0430(5) -0.0050(4) 0.0046(4) 0.0219(4)
C60 0.0284(7) 0.0430(9) 0.0489(10) 0.0125(7) 0.0058(7) 0.0029(6)
C61 0.0383(8) 0.0476(9) 0.0295(8) -0.0026(7) -0.0050(6) 0.0114(7)
C62 0.0407(9) 0.0542(10) 0.0287(7) 0.0150(7) 0.0118(6) 0.0156(7)
C640 0.104(3) 0.103(3) 0.078(3) 0.003(3) -0.035(3) -0.035(3)
C641 0.049(3) 0.045(3) 0.041(3) 0.000(2) -0.010(2) -0.005(2)
C650 0.065(3) 0.119(4) 0.077(3) 0.021(3) -0.006(2) 0.015(3)
C651 0.043(4) 0.038(3) 0.054(3) 0.006(3) -0.002(3) 0.014(3)
C660 0.083(4) 0.066(3) 0.062(3) 0.016(2) 0.014(3) 0.036(3)
C661 0.051(4) 0.027(2) 0.036(3) 0.001(2) -0.002(3) 0.010(2)
C670 0.078(3) 0.067(2) 0.045(2) 0.0194(18) 0.013(2) 0.018(3)
C671 0.050(3) 0.030(2) 0.029(3) 0.0065(19) 0.004(3) 0.002(2)
C680 0.087(3) 0.088(3) 0.043(2) 0.005(2) 0.001(3) 0.048(3)
C681 0.045(3) 0.037(3) 0.023(3) 0.002(2) 0.002(2) 0.011(2)
C630 0.135(4) 0.065(3) 0.060(3) -0.013(2) -0.023(3) 0.023(3)
C631 0.056(3) 0.033(3) 0.036(3) -0.006(2) 0.002(2) 0.009(2)

loop_
_atom_type_symbol
_atom_type_scat_dispersion_real
_atom_type_scat_dispersion_imag
_atom_type_scat_Cromer_Mann_a1
_atom_type_scat_Cromer_Mann_b1
_atom_type_scat_Cromer_Mann_a2
_atom_type_scat_Cromer_Mann_b2
_atom_type_scat_Cromer_Mann_a3
_atom_type_scat_Cromer_Mann_b3
_atom_type_scat_Cromer_Mann_a4
_atom_type_scat_Cromer_Mann_b4
_atom_type_scat_Cromer_Mann_c
_atom_type_scat_source
C 0.0181 0.0091 2.3100 20.8439 1.0200 10.2075 1.5886 0.5687 0.8650 51.6512 0.2156 'International Tables Vol C 4.2.6.8 and 6.1.1.4'
H 0.0000 0.0000 0.4930 10.5109 0.3229 26.1257 0.1402 3.1424 0.0408 57.7998 0.0030 'International Tables Vol C 4.2.6.8 and 6.1.1.4'
N 0.0311 0.0180 12.2126 0.0057 3.1322 9.8933 2.0125 28.9975 1.1663 0.5826 -11.5290 'International Tables Vol C 4.2.6.8 and 6.1.1.4'
P 0.2955 0.4335 6.4345 1.9067 4.1791 27.1570 1.7800 0.5260 1.4908 68.1645 1.1149 'International Tables Vol C 4.2.6.8 and 6.1.1.4'
Fe -1.1336 3.1974 11.7695 4.7611 7.3573 0.3072 3.5222 15.3535 2.3045 76.8805 1.0369 'International Tables Vol C 4.2.6.8 and 6.1.1.4'
B 0.0090 0.0039 2.0545 23.2185 1.3326 1.0210 1.0979 60.3498 0.7068 0.1403 -0.1932 'International Tables Vol C 4.2.6.8 and 6.1.1.4'
F 0.0727 0.0534 3.5392 10.2825 2.6412 4.2944 1.5170 0.2615 1.0243 26.1476 0.2776 'International Tables Vol C 4.2.6.8 and 6.1.1.4'

loop_
_geom_angle_atom_site_label_1
_geom_angle_site_symmetry_1
_geom_angle_atom_site_label_2
_geom_angle_atom_site_label_3
_geom_angle
_geom_angle_publ_flag
C2 . Fe1 C3 40.40(6) yes
C2 . Fe1 C4 68.05(6) yes
C3 . Fe1 C4 40.69(6) yes
C2 . Fe1 C5 68.63(6) yes
C3 . Fe1 C5 68.62(5) yes
C4 . Fe1 C5 40.48(5) yes
C2 . Fe1 C6 40.51(6) yes
C3 . Fe1 C6 67.82(6) yes
C4 . Fe1 C6 67.50(6) yes
C5 . Fe1 C6 40.45(5) yes
C2 . Fe1 C31 169.10(6) yes
C3 . Fe1 C31 150.50(6) yes
C4 . Fe1 C31 120.03(5) yes
C5 . Fe1 C31 112.07(5) yes
C6 . Fe1 C31 133.09(6) yes
C2 . Fe1 C32 146.59(6) yes
C3 . Fe1 C32 116.83(6) yes
C4 . Fe1 C32 111.91(5) yes
C5 . Fe1 C32 134.45(5) yes
C6 . Fe1 C32 172.73(5) yes
C2 . Fe1 C33 113.26(6) yes
C3 . Fe1 C33 107.91(6) yes
C4 . Fe1 C33 132.83(6) yes
C5 . Fe1 C33 172.69(5) yes
C6 . Fe1 C33 145.18(6) yes
C2 . Fe1 C34 105.11(6) yes
C3 . Fe1 C34 128.54(6) yes
C4 . Fe1 C34 168.88(6) yes
C5 . Fe1 C34 146.75(6) yes
C6 . Fe1 C34 113.50(6) yes
C2 . Fe1 C35 128.81(6) yes
C3 . Fe1 C35 167.07(6) yes
C4 . Fe1 C35 150.73(6) yes
C5 . Fe1 C35 117.12(6) yes
C6 . Fe1 C35 108.35(6) yes
C31 . Fe1 C32 40.35(5) yes
C31 . Fe1 C33 67.53(6) yes
C32 . Fe1 C33 40.57(5) yes
C31 . Fe1 C34 68.04(6) yes
C32 . Fe1 C34 68.59(5) yes
C33 . Fe1 C34 40.44(6) yes
C31 . Fe1 C35 40.60(5) yes
C32 . Fe1 C35 68.38(5) yes
C33 . Fe1 C35 67.69(6) yes
C34 . Fe1 C35 40.36(6) yes
Fe1 . C2 C3 70.00(8) yes
Fe1 . C2 C6 70.13(8) yes
C3 . C2 C6 107.87(13) yes
Fe1 . C2 H21 124.2 no
C3 . C2 H21 126.7 no
C6 . C2 H21 125.4 no
C2 . C3 Fe1 69.60(8) yes
C2 . C3 C4 107.71(12) yes
Fe1 . C3 C4 69.85(8) yes
C2 . C3 H31 126.1 no
Fe1 . C3 H31 126.5 no
C4 . C3 H31 126.2 no
C3 . C4 Fe1 69.47(8) yes
C3 . C4 C5 109.24(12) yes
Fe1 . C4 C5 70.96(7) yes
C3 . C4 H41 125.3 no
Fe1 . C4 H41 124.8 no
C5 . C4 H41 125.4 no
C4 . C5 Fe1 68.55(7) yes
C4 . C5 C6 105.64(12) yes
Fe1 . C5 C6 68.56(8) yes
C4 . C5 B7 129.31(12) yes
Fe1 . C5 B7 127.83(9) yes
C6 . C5 B7 125.04(12) yes
C5 . C6 C2 109.54(13) yes
C5 . C6 Fe1 70.98(8) yes
C2 . C6 Fe1 69.36(8) yes
C5 . C6 H61 125.3 no
C2 . C6 H61 125.2 no
Fe1 . C6 H61 125.8 no
C5 . B7 N8 105.03(11) yes
C5 . B7 C9 115.93(11) yes
N8 . B7 C9 104.87(10) yes
C5 . B7 C20 113.33(11) yes
N8 . B7 C20 110.90(11) yes
C9 . B7 C20 106.47(10) yes
B7 . N8 H83 110.2(12) no
B7 . N8 H82 117.6(13) no
H83 . N8 H82 104.6(17) no
B7 . N8 H81 110.2(13) no
H83 . N8 H81 106.7(18) no
H82 . N8 H81 106.8(18) no
B7 . C9 C10 120.65(12) yes
B7 . C9 C17 126.05(11) yes
C10 . C9 C17 113.29(12) yes
C9 . C10 F11 118.80(12) yes
C9 . C10 C12 124.82(13) yes
F11 . C10 C12 116.38(12) yes
C10 . C12 F13 120.87(13) yes
C10 . C12 C14 119.21(13) yes
F13 . C12 C14 119.92(13) yes
C12 . C14 F15 120.58(13) yes
C12 . C14 C16 118.91(13) yes
F15 . C14 C16 120.51(13) yes
C14 . C16 C17 119.74(13) yes
C14 . C16 F19 119.36(13) yes
C17 . C16 F19 120.90(13) yes
C9 . C17 C16 123.96(12) yes
C9 . C17 F18 120.05(12) yes
C16 . C17 F18 115.97(12) yes
B7 . C20 C21 119.17(11) yes
B7 . C20 C28 127.12(12) yes
C21 . C20 C28 113.42(12) yes
C20 . C21 F22 119.38(12) yes
C20 . C21 C23 124.55(13) yes
F22 . C21 C23 116.03(12) yes
C21 . C23 F24 120.72(13) yes
C21 . C23 C25 119.08(13) yes
F24 . C23 C25 120.19(13) yes
C23 . C25 F26 120.49(14) yes
C23 . C25 C27 119.20(13) yes
F26 . C25 C27 120.31(14) yes
C25 . C27 C28 119.56(13) yes
C25 . C27 F30 119.70(13) yes
C28 . C27 F30 120.74(14) yes
C20 . C28 C27 124.06(13) yes
C20 . C28 F29 120.27(12) yes
C27 . C28 F29 115.65(12) yes
Fe1 . C31 C32 70.85(8) yes
Fe1 . C31 C35 69.39(8) yes
C32 . C31 C35 109.02(12) yes
Fe1 . C31 H311 126.4 no
C32 . C31 H311 125.0 no
C35 . C31 H311 125.9 no
C31 . C32 Fe1 68.79(7) yes
C31 . C32 C33 105.65(12) yes
Fe1 . C32 C33 68.17(8) yes
C31 . C32 B36 129.65(12) yes
Fe1 . C32 B36 129.15(9) yes
C33 . C32 B36 124.66(12) yes
C32 . C33 Fe1 71.26(8) yes
C32 . C33 C34 109.78(13) yes
Fe1 . C33 C34 69.87(8) yes
C32 . C33 H331 124.4 no
Fe1 . C33 H331 125.3 no
C34 . C33 H331 125.9 no
C33 . C34 Fe1 69.69(8) yes
C33 . C34 C35 107.52(13) yes
Fe1 . C34 C35 69.94(8) yes
C33 . C34 H341 126.3 no
Fe1 . C34 H341 124.3 no
C35 . C34 H341 126.2 no
C31 . C35 C34 108.04(12) yes
C31 . C35 Fe1 70.02(8) yes
C34 . C35 Fe1 69.71(8) yes
C31 . C35 H351 126.1 no
C34 . C35 H351 125.8 no
Fe1 . C35 H351 125.8 no
C32 . B36 N37 104.64(11) yes
C32 . B36 C38 114.41(11) yes
N37 . B36 C38 104.27(10) yes
C32 . B36 C49 114.43(11) yes
N37 . B36 C49 109.59(11) yes
C38 . B36 C49 108.85(11) yes
B36 . N37 H371 117.0(14) no
B36 . N37 H373 108.8(15) no
H371 . N37 H373 106.6(20) no
B36 . N37 H372 110.7(13) no
H371 . N37 H372 104.4(18) no
H373 . N37 H372 109.1(19) no
B36 . C38 C39 126.80(11) yes
B36 . C38 C46 119.90(12) yes
C39 . C38 C46 113.23(12) yes
C38 . C39 F40 120.65(12) yes
C38 . C39 C41 123.65(12) yes
F40 . C39 C41 115.70(12) yes
C39 . C41 F42 120.76(12) yes
C39 . C41 C43 120.04(13) yes
F42 . C41 C43 119.20(13) yes
C41 . C43 F44 120.16(13) yes
C41 . C43 C45 119.10(13) yes
F44 . C43 C45 120.74(13) yes
C43 . C45 C46 118.70(12) yes
C43 . C45 F48 120.28(13) yes
C46 . C45 F48 121.01(13) yes
C38 . C46 C45 125.14(13) yes
C38 . C46 F47 118.58(12) yes
C45 . C46 F47 116.28(12) yes
B36 . C49 C50 127.17(12) yes
B36 . C49 C57 119.39(12) yes
C50 . C49 C57 113.33(12) yes
C49 . C50 F51 120.28(12) yes
C49 . C50 C52 124.32(13) yes
F51 . C50 C52 115.39(12) yes
C50 . C52 F53 120.49(14) yes
C50 . C52 C54 119.40(13) yes
F53 . C52 C54 120.09(13) yes
C52 . C54 F55 120.51(14) yes
C52 . C54 C56 119.09(13) yes
F55 . C54 C56 120.37(14) yes
C54 . C56 C57 119.28(13) yes
C54 . C56 F59 119.64(13) yes
C57 . C56 F59 121.08(14) yes
C49 . C57 C56 124.52(13) yes
C49 . C57 F58 118.90(12) yes
C56 . C57 F58 116.57(12) yes
C62 2_676 C60 C61 119.48(15) yes
C62 2_676 C60 H601 119.1 no
C61 . C60 H601 121.5 no
C60 . C61 C62 120.09(16) yes
C60 . C61 H611 119.8 no
C62 . C61 H611 120.2 no
C60 2_676 C62 C61 120.43(15) yes
C60 2_676 C62 H621 120.1 no
C61 . C62 H621 119.4 no
C650 . C640 C630 119.49(6) yes
C650 . C640 H6401 120.2 no
C630 . C640 H6401 120.3 no
C651 . C641 C631 119.41(7) yes
C651 . C641 H6411 119.6 no
C631 . C641 H6411 121.0 no
C640 . C650 C660 119.58(6) yes
C640 . C650 H6501 119.8 no
C660 . C650 H6501 120.6 no
C641 . C651 C661 119.52(7) yes
C641 . C651 H6511 121.4 no
C661 . C651 H6511 119.0 no
C650 . C660 C670 120.23(6) yes
C650 . C660 H6601 119.4 no
C670 . C660 H6601 120.4 no
C651 . C661 C671 120.24(7) yes
C651 . C661 H6611 120.8 no
C671 . C661 H6611 118.9 no
C660 . C670 C680 120.82(6) yes
C660 . C670 H6701 119.8 no
C680 . C670 H6701 119.3 no
C661 . C671 C681 120.87(7) yes
C661 . C671 H6711 120.3 no
C681 . C671 H6711 118.8 no
C670 . C680 C630 120.24(6) yes
C670 . C680 H6801 119.9 no
C630 . C680 H6801 119.8 no
C671 . C681 C631 120.27(7) yes
C671 . C681 H6811 119.7 no
C631 . C681 H6811 120.0 no
C640 . C630 C680 119.61(6) yes
C640 . C630 H6301 119.9 no
C680 . C630 H6301 120.5 no
C641 . C631 C681 119.57(7) yes
C641 . C631 H6311 120.9 no
C681 . C631 H6311 119.5 no

loop_
_geom_bond_atom_site_label_1
_geom_bond_atom_site_label_2
_geom_bond_site_symmetry_2
_geom_bond_distance
_geom_bond_publ_flag
Fe1 C2 . 2.0485(14) yes
Fe1 C3 . 2.0537(14) yes
Fe1 C4 . 2.0587(13) yes
Fe1 C5 . 2.0910(13) yes
Fe1 C6 . 2.0587(14) yes
Fe1 C31 . 2.0649(13) yes
Fe1 C32 . 2.0924(13) yes
Fe1 C33 . 2.0512(14) yes
Fe1 C34 . 2.0536(14) yes
Fe1 C35 . 2.0566(14) yes
C2 C3 . 1.416(2) yes
C2 C6 . 1.422(2) yes
C2 H21 . 0.957 no
C3 C4 . 1.430(2) yes
C3 H31 . 0.988 no
C4 C5 . 1.4361(18) yes
C4 H41 . 0.985 no
C5 C6 . 1.4350(19) yes
C5 B7 . 1.6005(19) yes
C6 H61 . 0.972 no
B7 N8 . 1.6241(18) yes
B7 C9 . 1.6484(19) yes
B7 C20 . 1.6389(19) yes
N8 H83 . 0.89(2) no
N8 H82 . 0.93(2) no
N8 H81 . 0.86(2) no
C9 C10 . 1.3915(18) yes
C9 C17 . 1.3897(19) yes
C10 F11 . 1.3600(16) yes
C10 C12 . 1.375(2) yes
C12 F13 . 1.3442(16) yes
C12 C14 . 1.379(2) yes
C14 F15 . 1.3380(16) yes
C14 C16 . 1.378(2) yes
C16 C17 . 1.383(2) yes
C16 F19 . 1.3405(16) yes
C17 F18 . 1.3531(15) yes
C20 C21 . 1.3926(18) yes
C20 C28 . 1.3880(19) yes
C21 F22 . 1.3570(15) yes
C21 C23 . 1.3798(19) yes
C23 F24 . 1.3421(16) yes
C23 C25 . 1.377(2) yes
C25 F26 . 1.3449(16) yes
C25 C27 . 1.376(2) yes
C27 C28 . 1.383(2) yes
C27 F30 . 1.3428(17) yes
C28 F29 . 1.3516(16) yes
C31 C32 . 1.4341(18) yes
C31 C35 . 1.4298(19) yes
C31 H311 . 0.973 no
C32 C33 . 1.4370(19) yes
C32 B36 . 1.6003(19) yes
C33 C34 . 1.419(2) yes
C33 H331 . 0.979 no
C34 C35 . 1.418(2) yes
C34 H341 . 0.972 no
C35 H351 . 0.986 no
B36 N37 . 1.6268(18) yes
B36 C38 . 1.649(2) yes
B36 C49 . 1.6379(19) yes
N37 H371 . 0.88(2) no
N37 H373 . 0.89(2) no
N37 H372 . 0.90(2) no
C38 C39 . 1.3903(19) yes
C38 C46 . 1.3938(18) yes
C39 F40 . 1.3513(15) yes
C39 C41 . 1.384(2) yes
C41 F42 . 1.3399(16) yes
C41 C43 . 1.376(2) yes
C43 F44 . 1.3386(16) yes
C43 C45 . 1.380(2) yes
C45 C46 . 1.378(2) yes
C45 F48 . 1.3406(16) yes
C46 F47 . 1.3585(16) yes
C49 C50 . 1.3878(19) yes
C49 C57 . 1.3895(19) yes
C50 F51 . 1.3569(16) yes
C50 C52 . 1.384(2) yes
C52 F53 . 1.3379(17) yes
C52 C54 . 1.377(2) yes
C54 F55 . 1.3367(17) yes
C54 C56 . 1.377(2) yes
C56 C57 . 1.381(2) yes
C56 F59 . 1.3428(17) yes
C57 F58 . 1.3572(16) yes
C60 C62 2_676 1.382(2) yes
C60 C61 . 1.378(2) yes
C60 H601 . 0.947 no
C61 C62 . 1.378(2) yes
C61 H611 . 0.946 no
C62 H621 . 0.940 no
C640 C650 . 1.389(4) yes
C640 C630 . 1.383(4) yes
C640 H6401 . 0.928 no
C641 C651 . 1.402(5) yes
C641 C631 . 1.398(5) yes
C641 H6411 . 0.922 no
C650 C660 . 1.344(4) yes
C650 H6501 . 0.937 no
C651 C661 . 1.355(5) yes
C651 H6511 . 0.930 no
C660 C670 . 1.355(4) yes
C660 H6601 . 0.949 no
C661 C671 . 1.367(5) yes
C661 H6611 . 0.946 no
C670 C680 . 1.365(4) yes
C670 H6701 . 0.940 no
C671 C681 . 1.373(5) yes
C671 H6711 . 0.934 no
C680 C630 . 1.341(4) yes
C680 H6801 . 0.942 no
C681 C631 . 1.351(5) yes
C681 H6811 . 0.936 no
C630 H6301 . 0.937 no
C631 H6311 . 0.940 no

loop_
_geom_hbond_atom_site_label_D
_geom_hbond_atom_site_label_H
_geom_hbond_atom_site_label_A
_geom_hbond_site_symmetry_A
_geom_hbond_angle_DHA
_geom_hbond_distance_DH
_geom_hbond_distance_HA
_geom_hbond_distance_DA
_geom_hbond_publ_flag
C640 H6401 C640 2_666 128.40(19) 0.928 2.588 3.247(4) yes
